data_4342841
loop_
_publ_author_name
'Miller, Reece G.'
'Brooker, Sally'

_publ_section_title
;
 Spin Crossover, Reversible Redox, and Supramolecular Interactions in 3d
 Complexes of 4-(4-Pyridyl)-2,5-dipyrazyl-pyridine.
;
_journal_issue 11
_journal_name_full 'Inorganic chemistry'
_journal_page_first 5398
_journal_page_last 5409
_journal_paper_doi 10.1021/acs.inorgchem.5b00428
_journal_volume 54
_journal_year 2015
_chemical_formula_sum 'C20 H15 Cl2 Cu N7'
_chemical_formula_weight 487.83
_chemical_name_systematic
; 
 ? 
;
_space_group_IT_number 2
_symmetry_cell_setting triclinic
_symmetry_space_group_name_Hall '-P 1'
_symmetry_space_group_name_H-M 'P -1'
_atom_sites_solution_hydrogens geom
_atom_sites_solution_primary direct
_atom_sites_solution_secondary difmap
_audit_creation_method SHELXL-97
_cell_angle_alpha 67.581(4)
_cell_angle_beta 78.421(3)
_cell_angle_gamma 81.235(3)
_cell_formula_units_Z 2
_cell_length_a 7.8448(3)
_cell_length_b 11.3531(4)
_cell_length_c 12.3304(5)
_cell_measurement_reflns_used 3996
_cell_measurement_temperature 100(2)
_cell_measurement_theta_max 26.39
_cell_measurement_theta_min 1.81
_cell_volume 991.03(7)
_computing_cell_refinement 'CrysAlisPRO (Agilent 2013)'
_computing_data_collection 'CrysAlisPRO (Agilent 2013)'
_computing_data_reduction 'CrysAlisPRO (Agilent 2013)'
_computing_molecular_graphics 'X-SEED (Barbour, 2001)'
_computing_publication_material 'enCIFer (CCDC 2008)'
_computing_structure_refinement 'SHELXL-97 (Sheldrick, 1997)'
_computing_structure_solution 'SHELXS-97 (Sheldrick, 1990)'
_diffrn_ambient_temperature 100(2)
_diffrn_measured_fraction_theta_full 0.982
_diffrn_measured_fraction_theta_max 0.982
_diffrn_measurement_device_type 'Agilent SuperNova Dual diffractometer with an Atlas detetor'
_diffrn_measurement_method \w
_diffrn_radiation_monochromator Mirror
_diffrn_radiation_source 'SuperNova (Mo) X-ray source'
_diffrn_radiation_type MoK\a
_diffrn_radiation_wavelength 0.71073
_diffrn_reflns_av_R_equivalents 0.0366
_diffrn_reflns_av_sigmaI/netI 0.0277
_diffrn_reflns_limit_h_max 9
_diffrn_reflns_limit_h_min -9
_diffrn_reflns_limit_k_max 13
_diffrn_reflns_limit_k_min -14
_diffrn_reflns_limit_l_max 15
_diffrn_reflns_limit_l_min -15
_diffrn_reflns_number 15003
_diffrn_reflns_theta_full 26.39
_diffrn_reflns_theta_max 26.39
_diffrn_reflns_theta_min 1.81
_exptl_absorpt_coefficient_mu 1.395
_exptl_absorpt_correction_T_max 0.9862
_exptl_absorpt_correction_T_min 0.9335
_exptl_absorpt_correction_type multi-scan
_exptl_absorpt_process_details '(CrysAlis PRO; Agilent, 2010)'
_exptl_crystal_colour Green
_exptl_crystal_density_diffrn 1.635
_exptl_crystal_density_method 'not measured'
_exptl_crystal_description Rod
_exptl_crystal_F_000 494
_exptl_crystal_size_max 0.05
_exptl_crystal_size_mid 0.01
_exptl_crystal_size_min 0.01
_refine_diff_density_max 0.999
_refine_diff_density_min -0.962
_refine_diff_density_rms 0.107
_refine_ls_extinction_method none
_refine_ls_goodness_of_fit_ref 1.063
_refine_ls_hydrogen_treatment mixed
_refine_ls_matrix_type full
_refine_ls_number_parameters 272
_refine_ls_number_reflns 3996
_refine_ls_number_restraints 0
_refine_ls_restrained_S_all 1.063
_refine_ls_R_factor_all 0.0482
_refine_ls_R_factor_gt 0.0438
_refine_ls_shift/su_max 0.000
_refine_ls_shift/su_mean 0.000
_refine_ls_structure_factor_coef Fsqd
_refine_ls_weighting_details 'calc w=1/[\s^2^(Fo^2^)+(0.0747P)^2^+2.1639P] where P=(Fo^2^+2Fc^2^)/3'
_refine_ls_weighting_scheme calc
_refine_ls_wR_factor_gt 0.1286
_refine_ls_wR_factor_ref 0.1345
_reflns_number_gt 3614
_reflns_number_total 3996
_reflns_threshold_expression >2sigma(I)
_cod_data_source_file ic5b00428_si_001.cif
_cod_data_source_block rgm605_j92
_cod_depositor_comments
;
The following automatic conversions were performed:

'_symmetry_cell_setting' value 'Triclinic' changed to 'triclinic'
according to
/usr/data/users/saulius/crontab/automatic-downloads/rss-feeds/ACS/lib/dictionaries/cif_core.dic
dictionary named 'cif_core.dic' version 2.4.2 from 2011-04-26.

'_exptl_absorpt_correction_type' value 'Multi-scan' changed to
'multi-scan' according to
/usr/data/users/saulius/crontab/automatic-downloads/rss-feeds/ACS/lib/dictionaries/cif_core.dic
dictionary named 'cif_core.dic' version 2.4.2 from 2011-04-26.

Automatic conversion script
Id: cif_fix_values 3271 2015-04-21 07:52:19Z andrius 

 Adding full bibliography for 4342833--4342842.cif.
;
_cod_original_sg_symbol_H-M P-1
_cod_database_code 4342841

loop_
_symmetry_equiv_pos_as_xyz
'x, y, z'
'-x, -y, -z'

loop_
_atom_site_label
_atom_site_type_symbol
_atom_site_fract_x
_atom_site_fract_y
_atom_site_fract_z
_atom_site_U_iso_or_equiv
_atom_site_adp_type
_atom_site_occupancy
_atom_site_symmetry_multiplicity
_atom_site_calc_flag
_atom_site_refinement_flags
Cu1 Cu 0.92291(5) 0.28222(4) 0.49824(4) 0.02515(15) Uani 1 1 d .
Cl1 Cl 0.69370(9) 0.22067(7) 0.43020(6) 0.01608(17) Uani 1 1 d .
N1 N 0.8756(3) 0.4746(2) 0.4044(2) 0.0152(5) Uani 1 1 d .
C1 C 0.9340(4) 0.5396(3) 0.2901(3) 0.0187(6) Uani 1 1 d .
H1 H 1.0165 0.4986 0.2453 0.022 Uiso 1 1 calc R
Cl2 Cl 1.16938(9) 0.24404(7) 0.38666(6) 0.02025(18) Uani 1 1 d .
N2 N 0.7584(4) 0.7307(3) 0.2944(2) 0.0203(5) Uani 1 1 d .
C2 C 0.8744(4) 0.6670(3) 0.2365(3) 0.0200(6) Uani 1 1 d .
H2 H 0.9179 0.7107 0.1552 0.024 Uiso 1 1 calc R
N3 N 0.7738(3) 0.3383(2) 0.6207(2) 0.0139(5) Uani 1 1 d .
C3 C 0.7002(4) 0.6639(3) 0.4090(3) 0.0185(6) Uani 1 1 d .
H3 H 0.6172 0.7051 0.4534 0.022 Uiso 1 1 calc R
N4 N 0.9396(3) 0.1202(2) 0.6472(2) 0.0159(5) Uani 1 1 d .
C4 C 0.7572(4) 0.5370(3) 0.4644(2) 0.0146(6) Uani 1 1 d .
N5 N 0.9235(4) -0.0885(3) 0.8620(3) 0.0244(6) Uani 1 1 d .
C5 C 0.6993(4) 0.4581(3) 0.5901(2) 0.0138(5) Uani 1 1 d .
N6 N 0.1808(3) 0.5273(3) 1.0484(2) 0.0203(5) Uani 1 1 d .
C6 C 0.5809(4) 0.4993(3) 0.6714(2) 0.0150(6) Uani 1 1 d .
H6 H 0.5282 0.5845 0.6486 0.018 Uiso 1 1 calc R
C7 C 0.5412(4) 0.4120(3) 0.7880(2) 0.0142(5) Uani 1 1 d .
C8 C 0.6228(4) 0.2870(3) 0.8185(3) 0.0158(6) Uani 1 1 d .
H8 H 0.5991 0.2266 0.8970 0.019 Uiso 1 1 calc R
C9 C 0.7389(4) 0.2534(3) 0.7315(2) 0.0141(5) Uani 1 1 d .
C10 C 0.8375(4) 0.1282(3) 0.7474(3) 0.0155(6) Uani 1 1 d .
C11 C 1.0299(4) 0.0090(3) 0.6543(3) 0.0193(6) Uani 1 1 d .
H11 H 1.1017 0.0003 0.5855 0.023 Uiso 1 1 calc R
C12 C 1.0202(4) -0.0949(3) 0.7619(3) 0.0226(6) Uani 1 1 d .
H12 H 1.0851 -0.1733 0.7639 0.027 Uiso 1 1 calc R
C13 C 0.8308(4) 0.0241(3) 0.8538(3) 0.0214(6) Uani 1 1 d .
H13 H 0.7590 0.0325 0.9228 0.026 Uiso 1 1 calc R
C14 C 0.4149(4) 0.4521(3) 0.8771(2) 0.0153(6) Uani 1 1 d .
C15 C 0.3890(4) 0.5794(3) 0.8679(3) 0.0174(6) Uani 1 1 d .
H15 H 0.4504 0.6432 0.8034 0.021 Uiso 1 1 calc R
C16 C 0.2714(4) 0.6113(3) 0.9551(3) 0.0203(6) Uani 1 1 d .
H16 H 0.2545 0.6985 0.9478 0.024 Uiso 1 1 calc R
C17 C 0.2056(4) 0.4052(3) 1.0555(3) 0.0213(6) Uani 1 1 d .
H17 H 0.1410 0.3438 1.1205 0.026 Uiso 1 1 calc R
C18 C 0.3196(4) 0.3632(3) 0.9737(3) 0.0178(6) Uani 1 1 d .
H18 H 0.3328 0.2754 0.9831 0.021 Uiso 1 1 calc R
N21 N 0.4085(5) -0.0738(4) 0.9003(3) 0.0455(9) Uani 1 1 d .
C21 C 0.4875(5) -0.0142(4) 0.6732(3) 0.0319(8) Uani 1 1 d .
H21A H 0.5952 0.0296 0.6443 0.048 Uiso 1 1 calc R
H21B H 0.3926 0.0422 0.6342 0.048 Uiso 1 1 calc R
H21C H 0.5050 -0.0924 0.6550 0.048 Uiso 1 1 calc R
C22 C 0.4428(5) -0.0469(3) 0.8009(3) 0.0267(7) Uani 1 1 d .

loop_
_atom_site_aniso_label
_atom_site_aniso_U_11
_atom_site_aniso_U_22
_atom_site_aniso_U_33
_atom_site_aniso_U_23
_atom_site_aniso_U_13
_atom_site_aniso_U_12
Cu1 0.0241(2) 0.0274(3) 0.0252(2) -0.01359(18) -0.00042(17) 0.00059(17)
Cl1 0.0146(3) 0.0175(4) 0.0190(3) -0.0107(3) -0.0040(2) 0.0030(3)
N1 0.0144(11) 0.0167(12) 0.0170(12) -0.0106(10) 0.0005(9) -0.0007(9)
C1 0.0168(14) 0.0267(16) 0.0159(13) -0.0125(12) 0.0011(11) -0.0039(12)
Cl2 0.0152(3) 0.0250(4) 0.0222(4) -0.0140(3) 0.0027(3) 0.0007(3)
N2 0.0230(13) 0.0203(13) 0.0162(12) -0.0054(10) -0.0022(10) -0.0027(11)
C2 0.0214(15) 0.0250(16) 0.0145(13) -0.0076(12) 0.0001(11) -0.0070(12)
N3 0.0154(11) 0.0162(12) 0.0124(11) -0.0092(10) 0.0002(9) -0.0004(9)
C3 0.0229(15) 0.0197(15) 0.0155(13) -0.0098(12) -0.0029(11) -0.0003(12)
N4 0.0139(11) 0.0192(13) 0.0173(12) -0.0106(10) -0.0026(9) 0.0017(10)
C4 0.0141(13) 0.0198(15) 0.0131(13) -0.0100(11) -0.0004(10) -0.0022(11)
N5 0.0274(14) 0.0172(14) 0.0251(14) -0.0066(11) -0.0017(11) 0.0023(11)
C5 0.0145(13) 0.0163(14) 0.0128(13) -0.0081(11) -0.0024(10) 0.0005(11)
N6 0.0168(12) 0.0291(15) 0.0176(12) -0.0139(11) -0.0006(10) 0.0019(11)
C6 0.0157(13) 0.0157(14) 0.0153(13) -0.0084(11) -0.0020(11) 0.0008(11)
C7 0.0127(13) 0.0175(14) 0.0144(13) -0.0088(11) -0.0012(10) -0.0004(11)
C8 0.0163(13) 0.0179(15) 0.0140(13) -0.0074(11) -0.0007(11) -0.0021(11)
C9 0.0137(13) 0.0148(14) 0.0156(13) -0.0081(11) -0.0022(10) -0.0001(11)
C10 0.0133(13) 0.0173(15) 0.0177(13) -0.0098(12) -0.0011(11) 0.0009(11)
C11 0.0184(14) 0.0197(15) 0.0240(15) -0.0141(13) -0.0041(12) 0.0040(12)
C12 0.0223(15) 0.0173(15) 0.0286(16) -0.0109(13) -0.0032(13) 0.0030(12)
C13 0.0228(15) 0.0200(16) 0.0206(15) -0.0090(13) -0.0003(12) 0.0007(12)
C14 0.0135(13) 0.0215(15) 0.0127(13) -0.0089(11) -0.0018(10) 0.0006(11)
C15 0.0200(14) 0.0193(15) 0.0125(12) -0.0063(11) -0.0026(11) 0.0017(12)
C16 0.0214(15) 0.0234(16) 0.0179(14) -0.0120(12) -0.0029(12) 0.0049(12)
C17 0.0174(14) 0.0297(17) 0.0154(13) -0.0087(13) 0.0011(11) -0.0014(12)
C18 0.0157(14) 0.0213(16) 0.0170(13) -0.0090(12) -0.0003(11) -0.0011(12)
N21 0.054(2) 0.046(2) 0.0275(18) -0.0080(15) -0.0003(16) 0.0006(18)
C21 0.0352(19) 0.034(2) 0.0276(18) -0.0151(15) 0.0026(15) -0.0075(16)
C22 0.0261(17) 0.0217(17) 0.0289(18) -0.0073(14) -0.0014(14) -0.0014(13)

loop_
_atom_type_symbol
_atom_type_description
_atom_type_scat_dispersion_real
_atom_type_scat_dispersion_imag
_atom_type_scat_source
C C 0.0033 0.0016 'International Tables Vol C Tables 4.2.6.8 and 6.1.1.4'
H H 0.0000 0.0000 'International Tables Vol C Tables 4.2.6.8 and 6.1.1.4'
B B 0.0013 0.0007 'International Tables Vol C Tables 4.2.6.8 and 6.1.1.4'
N N 0.0061 0.0033 'International Tables Vol C Tables 4.2.6.8 and 6.1.1.4'
F F 0.0171 0.0103 'International Tables Vol C Tables 4.2.6.8 and 6.1.1.4'
Cu Cu 0.3201 1.2651 'International Tables Vol C Tables 4.2.6.8 and 6.1.1.4'
Cl Cl 0.1484 0.1585 'International Tables Vol C Tables 4.2.6.8 and 6.1.1.4'
O O 0.0106 0.0060 'International Tables Vol C Tables 4.2.6.8 and 6.1.1.4'

loop_
_geom_angle_atom_site_label_1
_geom_angle_atom_site_label_2
_geom_angle_atom_site_label_3
_geom_angle
N3 Cu1 N4 78.78(10)
N3 Cu1 N1 78.76(10)
N4 Cu1 N1 156.10(10)
N3 Cu1 Cl2 157.21(8)
N4 Cu1 Cl2 98.66(7)
N1 Cu1 Cl2 98.86(7)
N3 Cu1 Cl1 97.39(7)
N4 Cu1 Cl1 96.77(7)
N1 Cu1 Cl1 94.12(7)
Cl2 Cu1 Cl1 105.40(3)
C1 N1 C4 117.6(3)
C1 N1 Cu1 127.6(2)
C4 N1 Cu1 114.4(2)
N1 C1 C2 120.4(3)
N1 C1 H1 119.8
C2 C1 H1 119.8
C2 N2 C3 116.0(3)
N2 C2 C1 122.9(3)
N2 C2 H2 118.5
C1 C2 H2 118.5
C5 N3 C9 121.2(2)
C5 N3 Cu1 119.29(19)
C9 N3 Cu1 119.3(2)
N2 C3 C4 122.2(3)
N2 C3 H3 118.9
C4 C3 H3 118.9
C11 N4 C10 117.7(3)
C11 N4 Cu1 127.7(2)
C10 N4 Cu1 114.5(2)
N1 C4 C3 120.9(3)
N1 C4 C5 114.2(3)
C3 C4 C5 125.0(3)
C12 N5 C13 116.3(3)
N3 C5 C6 121.5(3)
N3 C5 C4 112.8(2)
C6 C5 C4 125.8(3)
C16 N6 C17 116.5(3)
C5 C6 C7 118.4(3)
C5 C6 H6 120.8
C7 C6 H6 120.8
C6 C7 C8 119.1(3)
C6 C7 C14 120.0(3)
C8 C7 C14 120.9(3)
C9 C8 C7 118.8(3)
C9 C8 H8 120.6
C7 C8 H8 120.6
N3 C9 C8 121.0(3)
N3 C9 C10 112.7(2)
C8 C9 C10 126.4(3)
N4 C10 C13 120.8(3)
N4 C10 C9 114.3(3)
C13 C10 C9 124.9(3)
N4 C11 C12 120.7(3)
N4 C11 H11 119.7
C12 C11 H11 119.7
N5 C12 C11 122.6(3)
N5 C12 H12 118.7
C11 C12 H12 118.7
N5 C13 C10 121.9(3)
N5 C13 H13 119.1
C10 C13 H13 119.1
C15 C14 C18 117.8(3)
C15 C14 C7 121.1(3)
C18 C14 C7 121.1(3)
C16 C15 C14 118.6(3)
C16 C15 H15 120.7
C14 C15 H15 120.7
N6 C16 C15 124.3(3)
N6 C16 H16 117.9
C15 C16 H16 117.9
N6 C17 C18 123.9(3)
N6 C17 H17 118.1
C18 C17 H17 118.1
C17 C18 C14 118.9(3)
C17 C18 H18 120.5
C14 C18 H18 120.5
C22 C21 H21A 109.5
C22 C21 H21B 109.5
H21A C21 H21B 109.5
C22 C21 H21C 109.5
H21A C21 H21C 109.5
H21B C21 H21C 109.5
N21 C22 C21 179.2(4)

loop_
_geom_bond_atom_site_label_1
_geom_bond_atom_site_label_2
_geom_bond_distance
Cu1 N3 1.962(2)
Cu1 N4 2.054(3)
Cu1 N1 2.060(3)
Cu1 Cl2 2.2250(8)
Cu1 Cl1 2.4210(8)
N1 C1 1.338(4)
N1 C4 1.354(4)
C1 C2 1.391(5)
C1 H1 0.9500
N2 C2 1.339(4)
N2 C3 1.345(4)
C2 H2 0.9500
N3 C5 1.338(4)
N3 C9 1.340(4)
C3 C4 1.385(4)
C3 H3 0.9500
N4 C11 1.330(4)
N4 C10 1.358(4)
C4 C5 1.481(4)
N5 C12 1.334(4)
N5 C13 1.350(4)
C5 C6 1.393(4)
N6 C16 1.334(4)
N6 C17 1.342(4)
C6 C7 1.405(4)
C6 H6 0.9500
C7 C8 1.406(4)
C7 C14 1.484(4)
C8 C9 1.393(4)
C8 H8 0.9500
C9 C10 1.473(4)
C10 C13 1.388(4)
C11 C12 1.397(5)
C11 H11 0.9500
C12 H12 0.9500
C13 H13 0.9500
C14 C15 1.392(4)
C14 C18 1.397(4)
C15 C16 1.391(4)
C15 H15 0.9500
C16 H16 0.9500
C17 C18 1.385(4)
C17 H17 0.9500
C18 H18 0.9500
N21 C22 1.129(5)
C21 C22 1.454(5)
C21 H21A 0.9800
C21 H21B 0.9800
C21 H21C 0.9800

loop_
_geom_torsion_atom_site_label_1
_geom_torsion_atom_site_label_2
_geom_torsion_atom_site_label_3
_geom_torsion_atom_site_label_4
_geom_torsion
N3 Cu1 N1 C1 -179.9(3)
N4 Cu1 N1 C1 159.8(2)
Cl2 Cu1 N1 C1 23.2(3)
Cl1 Cu1 N1 C1 -83.1(2)
N3 Cu1 N1 C4 -7.2(2)
N4 Cu1 N1 C4 -27.5(4)
Cl2 Cu1 N1 C4 -164.14(18)
Cl1 Cu1 N1 C4 89.56(19)
C4 N1 C1 C2 0.4(4)
Cu1 N1 C1 C2 172.9(2)
C3 N2 C2 C1 -0.5(4)
N1 C1 C2 N2 0.1(5)
N4 Cu1 N3 C5 178.8(2)
N1 Cu1 N3 C5 7.0(2)
Cl2 Cu1 N3 C5 93.1(3)
Cl1 Cu1 N3 C5 -85.7(2)
N4 Cu1 N3 C9 -5.7(2)
N1 Cu1 N3 C9 -177.5(2)
Cl2 Cu1 N3 C9 -91.4(3)
Cl1 Cu1 N3 C9 89.7(2)
C2 N2 C3 C4 0.4(4)
N3 Cu1 N4 C11 -179.8(3)
N1 Cu1 N4 C11 -159.5(2)
Cl2 Cu1 N4 C11 -22.8(3)
Cl1 Cu1 N4 C11 84.0(3)
N3 Cu1 N4 C10 4.1(2)
N1 Cu1 N4 C10 24.4(4)
Cl2 Cu1 N4 C10 161.14(19)
Cl1 Cu1 N4 C10 -92.1(2)
C1 N1 C4 C3 -0.5(4)
Cu1 N1 C4 C3 -174.0(2)
C1 N1 C4 C5 179.9(2)
Cu1 N1 C4 C5 6.4(3)
N2 C3 C4 N1 0.1(4)
N2 C3 C4 C5 179.7(3)
C9 N3 C5 C6 -0.9(4)
Cu1 N3 C5 C6 174.5(2)
C9 N3 C5 C4 179.1(2)
Cu1 N3 C5 C4 -5.6(3)
N1 C4 C5 N3 -0.9(4)
C3 C4 C5 N3 179.5(3)
N1 C4 C5 C6 179.0(3)
C3 C4 C5 C6 -0.6(5)
N3 C5 C6 C7 0.4(4)
C4 C5 C6 C7 -179.5(3)
C5 C6 C7 C8 0.4(4)
C5 C6 C7 C14 -179.7(3)
C6 C7 C8 C9 -0.8(4)
C14 C7 C8 C9 179.3(3)
C5 N3 C9 C8 0.4(4)
Cu1 N3 C9 C8 -174.9(2)
C5 N3 C9 C10 -178.5(2)
Cu1 N3 C9 C10 6.1(3)
C7 C8 C9 N3 0.4(4)
C7 C8 C9 C10 179.2(3)
C11 N4 C10 C13 1.2(4)
Cu1 N4 C10 C13 177.6(2)
C11 N4 C10 C9 -178.7(3)
Cu1 N4 C10 C9 -2.2(3)
N3 C9 C10 N4 -2.2(4)
C8 C9 C10 N4 178.8(3)
N3 C9 C10 C13 177.9(3)
C8 C9 C10 C13 -1.0(5)
C10 N4 C11 C12 -0.5(4)
Cu1 N4 C11 C12 -176.5(2)
C13 N5 C12 C11 1.4(5)
N4 C11 C12 N5 -0.8(5)
C12 N5 C13 C10 -0.8(5)
N4 C10 C13 N5 -0.5(5)
C9 C10 C13 N5 179.3(3)
C6 C7 C14 C15 -26.9(4)
C8 C7 C14 C15 152.9(3)
C6 C7 C14 C18 153.8(3)
C8 C7 C14 C18 -26.3(4)
C18 C14 C15 C16 0.4(4)
C7 C14 C15 C16 -178.8(3)
C17 N6 C16 C15 -0.9(5)
C14 C15 C16 N6 0.2(5)
C16 N6 C17 C18 1.0(5)
N6 C17 C18 C14 -0.4(5)
C15 C14 C18 C17 -0.4(4)
C7 C14 C18 C17 178.9(3)
